data_7159990
loop_
_publ_author_name
'Li, Mengfan'
'Chen, Yan'
'Tang, Hao'
'Cheng, Wen'
'Liao, Benren'
'Wang, Qingwei'
'Yi, Weiyin'

_publ_section_title
;
 One-pot formal [3 + 2] annulation of 2-pyridinyl-substituted
 <i>p</i>-quinone methides and arynes for the synthesis of 3-aryl
 pyrido[1,2-<i>a</i>]indoles.
;
_journal_issue 27
_journal_name_full 'Organic &amp; biomolecular chemistry'
_journal_page_first 5618
_journal_page_last 5628
_journal_paper_doi 10.1039/d4ob00684d
_journal_volume 22
_journal_year 2024
_chemical_formula_moiety 'C26 H29 N O'
_chemical_formula_sum 'C26 H29 N O'
_chemical_formula_weight 371.50
_space_group_crystal_system triclinic
_space_group_IT_number 2
_space_group_name_Hall '-P 1'
_space_group_name_H-M_alt 'P -1'
_atom_sites_solution_hydrogens mixed
_atom_sites_solution_primary direct
_audit_creation_date 2023-09-24
_audit_creation_method
;
Olex2 1.3
(compiled 2020.11.12 svn.r5f609507 for OlexSys, GUI svn.r6408)
;
_audit_update_record
;
2023-11-07 deposited with the CCDC.	2024-06-18 downloaded from the CCDC.
;
_cell_angle_alpha 88.7920(10)
_cell_angle_beta 88.7920(10)
_cell_angle_gamma 80.4880(10)
_cell_formula_units_Z 2
_cell_length_a 9.32650(10)
_cell_length_b 9.32650(10)
_cell_length_c 12.2744(2)
_cell_measurement_reflns_used 7808
_cell_measurement_temperature 293.15
_cell_measurement_theta_max 76.1080
_cell_measurement_theta_min 4.7680
_cell_volume 1052.59(2)
_computing_cell_refinement 'CrysAlisPro 1.171.41.49a (Rigaku OD, 2019)'
_computing_data_collection 'CrysAlisPro 1.171.41.49a (Rigaku OD, 2019)'
_computing_data_reduction 'CrysAlisPro 1.171.41.49a (Rigaku OD, 2019)'
_computing_molecular_graphics 'Olex2 1.3 (Dolomanov et al., 2009)'
_computing_publication_material 'Olex2 1.3 (Dolomanov et al., 2009)'
_computing_structure_refinement 'SHELXL 2018/3 (Sheldrick, 2015)'
_computing_structure_solution 'SHELXS  (Sheldrick, 2008)'
_diffrn_ambient_temperature 293.15
_diffrn_detector 'Hybrid Pixel Array Detector'
_diffrn_detector_area_resol_mean 10.0000
_diffrn_detector_type HyPix
_diffrn_measured_fraction_theta_full 0.995
_diffrn_measured_fraction_theta_max 0.960
_diffrn_measurement_details
;
List of Runs (angles in degrees, time in seconds):

  # Type    Start    End  Width  t~exp~   \w     \q     \k     \f   Frames
#--------------------------------------------------------------------------
  1  \w   -116.00 -73.00   0.50    1.03    --  -47.82-125.00-180.00   86
  2  \w    -38.00  15.00   0.50    1.03    --  -47.82  37.00  30.00  106
  3  \w    -22.00   5.00   0.50    1.03    --  -47.82  19.00-180.00   54
  4  \w    -70.00  25.00   0.50    1.03    --  -47.82  77.00-120.00  190
  5  \w   -103.00 -33.00   0.50    1.03    --  -47.82 -57.00 120.00  140
  6  \w    -14.00  25.00   0.50    1.03    --   47.82 -19.00-180.00   78
  7  \w    -20.00  21.00   0.50    1.03    --   47.82 -19.00 150.00   82
  8  \w   -154.00-128.00   0.50    4.11    --  -86.25-125.00 -90.00   52
  9  \w   -158.00 -76.00   0.50    4.11    --  -86.25 -45.00 150.00  164
 10  \w   -158.00 -78.00   0.50    4.11    --  -86.25 -45.00 120.00  160
 11  \w    -51.00 -22.00   0.50    4.11    --  -86.25  45.00 120.00   58
 12  \w   -108.00 -76.00   0.50    4.11    --  -86.25-125.00 -90.00   64
 13  \w   -152.00-127.00   0.50    4.11    --  -86.25 -45.00   0.00   50
 14  \w     34.00 111.00   0.50    4.11    --  106.49-125.00-120.00  154
 15  \w     74.00 100.00   0.50    4.11    --  106.49 -94.00 150.00   52
 16  \w     95.00 176.00   0.50    4.11    --  106.49 125.00-180.00  162
 17  \w     95.00 121.00   0.50    4.11    --  106.49 125.00 120.00   52
 18  \w     36.00 107.00   0.50    4.11    --  106.49-106.00 129.36  142
 19  \w     60.00 111.00   0.50    4.11    --  106.49-125.00 -60.00  102
 20  \w     37.00  64.00   0.50    4.11    --  106.49 -61.00-150.00   54
 21  \w     35.00  61.00   0.50    4.11    --  106.49 -94.00-180.00   52
 22  \w     94.00 176.00   0.50    4.11    --  106.49  45.00 -90.00  164
 23  \w     71.00 111.00   0.50    4.11    --  106.49-125.00 120.00   80
 24  \w     37.00  62.00   0.50    4.11    --  106.49 -61.00 150.00   50
 25  \w    139.00 177.00   0.50    4.11    --  106.49 125.00 120.00   76
 26  \w     36.00  61.00   0.50    4.11    --  106.49 -94.00 150.00   50
 27  \w     42.00  67.00   0.50    4.11    --  106.49-125.00 120.00   50
 28  \w    147.00 173.00   0.50    4.11    --  106.49  45.00   0.00   52
 29  \w     37.00  63.00   0.50    4.11    --  106.49 -61.00 -60.00   52
 30  \w     40.00 103.00   0.50    4.11    --  106.49 -94.00 -30.00  126
 31  \w     94.00 142.00   0.50    4.11    --  106.49  15.00  60.00   96
 32  \w     98.00 157.00   0.50    4.11    --  106.49  30.00 -30.00  118
 33  \w     96.00 146.00   0.50    4.11    --  106.49  45.00   0.00  100
 34  \w     80.00 111.00   0.50    4.11    --  106.49-125.00 -90.00   62
 35  \w    149.00 174.00   0.50    4.11    --  106.49  15.00  60.00   50
 36  \w     37.00  71.00   0.50    4.11    --  106.49-125.00 -90.00   68
 37  \w     46.00  71.00   0.50    4.11    --  106.49 -94.00  30.00   50
 38  \w     80.00 105.00   0.50    4.11    --  106.49 -94.00  30.00   50
 39  \w     79.00 107.00   0.50    4.11    --  106.49-105.00 -57.05   56
 40  \w     67.00  92.00   0.50    4.11    --  106.49 -94.00 120.00   50
 41  \w     40.00  76.00   0.50    4.11    --  106.49-105.00 -57.05   72
;
_diffrn_measurement_device 'four-circle diffractometer'
_diffrn_measurement_device_type 'XtaLAB Synergy, Dualflex, HyPix'
_diffrn_measurement_method '\w scans'
_diffrn_orient_matrix_type 'CrysAlisPro convention (1999,Acta A55,543-557)'
_diffrn_orient_matrix_UB_11 -0.0633941000
_diffrn_orient_matrix_UB_12 -0.0647828000
_diffrn_orient_matrix_UB_13 -0.0813919000
_diffrn_orient_matrix_UB_21 -0.0677175000
_diffrn_orient_matrix_UB_22 -0.0273059000
_diffrn_orient_matrix_UB_23 0.0920379000
_diffrn_orient_matrix_UB_31 -0.0558010000
_diffrn_orient_matrix_UB_32 0.1067677000
_diffrn_orient_matrix_UB_33 -0.0258414000
_diffrn_radiation_monochromator mirror
_diffrn_radiation_probe x-ray
_diffrn_radiation_type 'Cu K\a'
_diffrn_radiation_wavelength 1.54184
_diffrn_reflns_av_R_equivalents 0.0255
_diffrn_reflns_av_unetI/netI 0.0255
_diffrn_reflns_Laue_measured_fraction_full 0.995
_diffrn_reflns_Laue_measured_fraction_max 0.960
_diffrn_reflns_limit_h_max 11
_diffrn_reflns_limit_h_min -11
_diffrn_reflns_limit_k_max 7
_diffrn_reflns_limit_k_min -11
_diffrn_reflns_limit_l_max 15
_diffrn_reflns_limit_l_min -15
_diffrn_reflns_number 13150
_diffrn_reflns_point_group_measured_fraction_full 0.995
_diffrn_reflns_point_group_measured_fraction_max 0.960
_diffrn_reflns_theta_full 67.684
_diffrn_reflns_theta_max 76.529
_diffrn_reflns_theta_min 3.602
_diffrn_source 'micro-focus sealed X-ray tube'
_diffrn_source_type 'PhotonJet (Cu) X-ray Source'
_exptl_absorpt_coefficient_mu 0.538
_exptl_absorpt_correction_T_max 1.00000
_exptl_absorpt_correction_T_min 0.80279
_exptl_absorpt_correction_type multi-scan
_exptl_absorpt_process_details
;
CrysAlisPro 1.171.41.49a (Rigaku Oxford Diffraction, 2019)
Empirical absorption correction using spherical harmonics,
 implemented in SCALE3 ABSPACK scaling algorithm.
;
_exptl_crystal_colour 'clear light colourless'
_exptl_crystal_colour_lustre clear
_exptl_crystal_colour_modifier light
_exptl_crystal_colour_primary colourless
_exptl_crystal_density_diffrn 1.172
_exptl_crystal_description block
_exptl_crystal_F_000 400
_exptl_crystal_size_max 0.3
_exptl_crystal_size_mid 0.25
_exptl_crystal_size_min 0.12
_refine_diff_density_max 0.369
_refine_diff_density_min -0.254
_refine_diff_density_rms 0.037
_refine_ls_extinction_coef 0.0034(8)
_refine_ls_extinction_expression Fc^*^=kFc[1+0.001xFc^2^\l^3^/sin(2\q)]^-1/4^
_refine_ls_extinction_method 'SHELXL-2018/3 (Sheldrick 2018)'
_refine_ls_goodness_of_fit_ref 1.084
_refine_ls_hydrogen_treatment constr
_refine_ls_matrix_type full
_refine_ls_number_parameters 260
_refine_ls_number_reflns 4256
_refine_ls_number_restraints 17
_refine_ls_restrained_S_all 1.098
_refine_ls_R_factor_all 0.0570
_refine_ls_R_factor_gt 0.0505
_refine_ls_shift/su_max 0.000
_refine_ls_shift/su_mean 0.000
_refine_ls_structure_factor_coef Fsqd
_refine_ls_weighting_details 'w=1/[\s^2^(Fo^2^)+(0.0802P)^2^+0.2449P] where P=(Fo^2^+2Fc^2^)/3'
_refine_ls_weighting_scheme calc
_refine_ls_wR_factor_gt 0.1524
_refine_ls_wR_factor_ref 0.1603
_reflns_Friedel_coverage 0.000
_reflns_number_gt 3642
_reflns_number_total 4256
_reflns_threshold_expression 'I > 2\s(I)'
_cod_data_source_file d4ob00684d2.cif
_cod_data_source_block cy-2
_cod_depositor_comments 'Adding full bibliography for 7159990.cif.'
_cod_database_code 7159990
_shelx_shelxl_version_number 2018/3
_chemical_oxdiff_formula 'C H O N'
_shelx_space_group_comment
;
The symmetry employed for this shelxl refinement is uniquely defined
by the following loop, which should always be used as a source of
symmetry information in preference to the above space-group names.
They are only intended as comments.
;
_reflns_odcompleteness_completeness 100.00
_reflns_odcompleteness_iscentric 1
_reflns_odcompleteness_theta 66.97
_olex2_refinement_description
;
1. Fixed Uiso
 At 1.2 times of:
  All C(H) groups
 At 1.5 times of:
  All C(H,H,H) groups, All O(H) groups
2. Restrained distances
 H1-H8B
 2 with sigma of 0.02
 H9B-H1 \\sim H1-H8B
 with sigma of 0.02
3. Uiso/Uaniso restraints and constraints
Uanis(N1) \\sim Ueq, Uanis(C17) \\sim Ueq: with sigma of 0.01 and sigma for
terminal atoms of 0.02
4. Rigid body (RIGU) restrains
 N1, C17
 with sigma for 1-2 distances of 0.004 and sigma for 1-3 distances of 0.004
5.a Riding coordinates:
 O1(H1)
5.b Aromatic/amide H refined with riding coordinates:
 C3(H3), C5(H5), C13(H13), C14(H14), C15(H15), C16(H16), C19(H19), C20(H20),
 C21(H21), C22(H22)
5.c Idealised Me refined as rotating group:
 C8(H8A,H8B,H8C), C9(H9A,H9B,H9C), C10(H10A,H10B,H10C), C24(H24A,H24B,H24C),
 C25(H25A,H25B,H25C), C26(H26A,H26B,H26C)
;
_olex2_submission_special_instructions 'No special instructions were received'
_oxdiff_exptl_absorpt_empirical_details
;
Empirical correction (ABSPACK) includes:
- Absorption correction using spherical harmonics
- Frame scaling
;
_oxdiff_exptl_absorpt_empirical_full_max 1.327
_oxdiff_exptl_absorpt_empirical_full_min 0.723

loop_
_space_group_symop_operation_xyz
'x, y, z'
'-x, -y, -z'

loop_
_atom_site_label
_atom_site_type_symbol
_atom_site_fract_x
_atom_site_fract_y
_atom_site_fract_z
_atom_site_U_iso_or_equiv
_atom_site_adp_type
_atom_site_occupancy
_atom_site_site_symmetry_order
_atom_site_calc_flag
_atom_site_refinement_flags_posn
_atom_site_refinement_flags_adp
_atom_site_refinement_flags_occupancy
_atom_site_disorder_assembly
_atom_site_disorder_group
O1 O 1.47918(13) 0.02229(12) -0.25015(13) 0.0724(4) Uani 1 1 d . . . . .
H1 H 1.443891 -0.050654 -0.234581 0.109 Uiso 1 1 d DR U . . .
N1 N 0.80669(15) 0.64523(15) -0.20067(12) 0.0558(4) Uani 1 1 d . U . . .
C1 C 1.36411(16) 0.13622(15) -0.24995(13) 0.0455(4) Uani 1 1 d . . . . .
C2 C 1.22579(15) 0.10891(14) -0.21715(11) 0.0410(3) Uani 1 1 d . . . . .
C3 C 1.11278(15) 0.22699(15) -0.21877(11) 0.0401(3) Uani 1 1 d . . . . .
H3 H 1.019779 0.211980 -0.198232 0.048 Uiso 1 1 calc R U . . .
C4 C 1.13358(14) 0.36652(14) -0.24990(11) 0.0390(3) Uani 1 1 d . . . . .
C5 C 1.27308(15) 0.38698(14) -0.28115(11) 0.0401(3) Uani 1 1 d . . . . .
H5 H 1.288166 0.479963 -0.301662 0.048 Uiso 1 1 calc R U . . .
C6 C 1.39095(15) 0.27416(15) -0.28299(11) 0.0410(3) Uani 1 1 d . . . . .
C7 C 1.20011(18) -0.04249(16) -0.17712(14) 0.0503(4) Uani 1 1 d . . . . .
C8 C 1.2511(3) -0.1602(2) -0.26166(19) 0.0813(6) Uani 1 1 d . . . . .
H8A H 1.187051 -0.230859 -0.259215 0.122 Uiso 1 1 calc R U . . .
H8B H 1.348111 -0.206947 -0.245462 0.122 Uiso 1 1 calc DR U . . .
H8C H 1.250090 -0.116142 -0.333112 0.122 Uiso 1 1 calc R U . . .
C9 C 1.2803(2) -0.0801(2) -0.06919(16) 0.0671(5) Uani 1 1 d . . . . .
H9A H 1.242648 -0.009393 -0.015665 0.101 Uiso 1 1 calc R U . . .
H9B H 1.382286 -0.079454 -0.080722 0.101 Uiso 1 1 calc DR U . . .
H9C H 1.265811 -0.174855 -0.043922 0.101 Uiso 1 1 calc R U . . .
C10 C 1.0382(2) -0.0457(2) -0.15523(19) 0.0691(5) Uani 1 1 d . . . . .
H10A H 1.001799 0.024581 -0.101111 0.104 Uiso 1 1 calc R U . . .
H10B H 1.025961 -0.140879 -0.129460 0.104 Uiso 1 1 calc R U . . .
H10C H 0.985597 -0.022773 -0.221421 0.104 Uiso 1 1 calc R U . . .
C11 C 1.01141(15) 0.48896(14) -0.25012(12) 0.0406(3) Uani 1 1 d . . . . .
C12 C 0.90094(15) 0.51810(15) -0.16917(12) 0.0421(3) Uani 1 1 d . . . . .
C13 C 0.87123(17) 0.45177(17) -0.06868(13) 0.0495(4) Uani 1 1 d . . . . .
H13 H 0.930943 0.367384 -0.045203 0.059 Uiso 1 1 calc R U . . .
C14 C 0.7550(2) 0.5113(2) -0.00596(14) 0.0613(5) Uani 1 1 d . . . . .
H14 H 0.735704 0.466644 0.059954 0.074 Uiso 1 1 calc R U . . .
C15 C 0.6642(2) 0.6392(2) -0.03967(17) 0.0746(6) Uani 1 1 d . . . . .
H15 H 0.585475 0.678361 0.004179 0.090 Uiso 1 1 calc R U . . .
C16 C 0.6899(2) 0.7059(2) -0.13502(17) 0.0702(5) Uani 1 1 d . . . . .
H16 H 0.630316 0.791398 -0.156554 0.084 Uiso 1 1 calc R U . . .
C17 C 0.85501(15) 0.69366(15) -0.29974(12) 0.0429(3) Uani 1 1 d . U . . .
C18 C 0.98181(15) 0.59885(14) -0.33055(12) 0.0420(3) Uani 1 1 d . . . . .
C19 C 0.7940(2) 0.8102(2) -0.36403(17) 0.0701(5) Uani 1 1 d . . . . .
H19 H 0.708862 0.869836 -0.341942 0.084 Uiso 1 1 calc R U . . .
C20 C 1.04834(17) 0.62842(17) -0.43148(13) 0.0493(4) Uani 1 1 d . . . . .
H20 H 1.132481 0.568432 -0.455079 0.059 Uiso 1 1 calc R U . . .
C21 C 0.9890(2) 0.7448(2) -0.49402(15) 0.0617(5) Uani 1 1 d . . . . .
H21 H 1.033869 0.764235 -0.559827 0.074 Uiso 1 1 calc R U . . .
C22 C 0.8609(3) 0.8359(2) -0.46031(17) 0.0750(6) Uani 1 1 d . . . . .
H22 H 0.821526 0.914414 -0.504276 0.090 Uiso 1 1 calc R U . . .
C23 C 1.54273(16) 0.29959(18) -0.32310(14) 0.0502(4) Uani 1 1 d . . . . .
C24 C 1.6600(2) 0.2481(3) -0.23818(19) 0.0812(6) Uani 1 1 d . . . . .
H24A H 1.751454 0.271563 -0.263738 0.122 Uiso 1 1 calc R U . . .
H24B H 1.668692 0.144828 -0.227303 0.122 Uiso 1 1 calc R U . . .
H24C H 1.632958 0.295844 -0.170488 0.122 Uiso 1 1 calc R U . . .
C25 C 1.5798(2) 0.2199(2) -0.43089(16) 0.0674(5) Uani 1 1 d . . . . .
H25A H 1.507806 0.256355 -0.483813 0.101 Uiso 1 1 calc R U . . .
H25B H 1.580997 0.117625 -0.419153 0.101 Uiso 1 1 calc R U . . .
H25C H 1.673640 0.235953 -0.457070 0.101 Uiso 1 1 calc R U . . .
C26 C 1.5459(2) 0.4614(2) -0.34465(19) 0.0688(5) Uani 1 1 d . . . . .
H26A H 1.476395 0.497777 -0.399340 0.103 Uiso 1 1 calc R U . . .
H26B H 1.641365 0.473933 -0.369553 0.103 Uiso 1 1 calc R U . . .
H26C H 1.521827 0.513998 -0.278554 0.103 Uiso 1 1 calc R U . . .

loop_
_atom_site_aniso_label
_atom_site_aniso_U_11
_atom_site_aniso_U_22
_atom_site_aniso_U_33
_atom_site_aniso_U_23
_atom_site_aniso_U_13
_atom_site_aniso_U_12
O1 0.0444(6) 0.0429(6) 0.1215(12) 0.0221(7) 0.0212(7) 0.0119(5)
N1 0.0462(7) 0.0524(8) 0.0636(8) -0.0031(6) -0.0003(6) 0.0075(6)
C1 0.0378(7) 0.0388(7) 0.0550(8) 0.0057(6) 0.0062(6) 0.0064(6)
C2 0.0408(7) 0.0349(7) 0.0455(7) 0.0031(5) 0.0018(6) -0.0013(5)
C3 0.0334(6) 0.0387(7) 0.0470(7) 0.0013(6) 0.0008(5) -0.0027(5)
C4 0.0349(7) 0.0359(7) 0.0440(7) -0.0010(5) -0.0014(5) 0.0007(5)
C5 0.0378(7) 0.0341(6) 0.0473(7) 0.0011(5) 0.0007(6) -0.0030(5)
C6 0.0347(7) 0.0408(7) 0.0457(7) 0.0023(6) 0.0026(5) -0.0017(5)
C7 0.0527(9) 0.0357(7) 0.0611(9) 0.0059(6) 0.0037(7) -0.0045(6)
C8 0.1040(17) 0.0455(10) 0.0936(16) -0.0127(10) 0.0097(13) -0.0099(10)
C9 0.0673(11) 0.0602(10) 0.0712(12) 0.0232(9) -0.0016(9) -0.0059(9)
C10 0.0617(11) 0.0540(10) 0.0946(14) 0.0166(9) 0.0012(10) -0.0207(8)
C11 0.0352(7) 0.0352(7) 0.0499(8) -0.0010(5) -0.0012(6) -0.0007(5)
C12 0.0345(7) 0.0388(7) 0.0512(8) -0.0027(6) -0.0019(6) -0.0004(5)
C13 0.0452(8) 0.0493(8) 0.0527(8) -0.0005(7) 0.0004(6) -0.0041(6)
C14 0.0579(10) 0.0718(11) 0.0527(9) -0.0042(8) 0.0084(8) -0.0072(8)
C15 0.0588(11) 0.0860(14) 0.0699(12) -0.0089(10) 0.0190(9) 0.0138(10)
C16 0.0554(10) 0.0720(12) 0.0711(12) -0.0039(9) 0.0074(9) 0.0239(9)
C17 0.0410(7) 0.0358(7) 0.0475(7) 0.0005(6) -0.0022(6) 0.0069(5)
C18 0.0383(7) 0.0346(7) 0.0513(8) -0.0016(6) -0.0034(6) -0.0007(5)
C19 0.0723(12) 0.0547(10) 0.0716(12) 0.0087(9) -0.0040(9) 0.0230(9)
C20 0.0486(8) 0.0463(8) 0.0519(8) 0.0000(6) -0.0005(6) -0.0047(6)
C21 0.0708(11) 0.0587(10) 0.0539(9) 0.0101(8) -0.0040(8) -0.0066(8)
C22 0.0866(14) 0.0590(11) 0.0697(12) 0.0186(9) -0.0084(10) 0.0149(10)
C23 0.0354(7) 0.0533(9) 0.0602(9) 0.0032(7) 0.0058(6) -0.0045(6)
C24 0.0445(10) 0.1046(17) 0.0936(16) 0.0102(13) -0.0131(10) -0.0093(10)
C25 0.0595(10) 0.0683(11) 0.0715(12) -0.0014(9) 0.0235(9) -0.0058(9)
C26 0.0521(10) 0.0614(11) 0.0955(14) 0.0021(10) 0.0155(9) -0.0195(8)

loop_
_atom_type_symbol
_atom_type_description
_atom_type_scat_dispersion_real
_atom_type_scat_dispersion_imag
_atom_type_scat_source
C C 0.0181 0.0091 'International Tables Vol C Tables 4.2.6.8 and 6.1.1.4'
H H 0.0000 0.0000 'International Tables Vol C Tables 4.2.6.8 and 6.1.1.4'
N N 0.0311 0.0180 'International Tables Vol C Tables 4.2.6.8 and 6.1.1.4'
O O 0.0492 0.0322 'International Tables Vol C Tables 4.2.6.8 and 6.1.1.4'

loop_
_geom_angle_atom_site_label_1
_geom_angle_atom_site_label_2
_geom_angle_atom_site_label_3
_geom_angle
_geom_angle_site_symmetry_1
_geom_angle_site_symmetry_3
_geom_angle_publ_flag
C1 O1 H1 105.7 . . ?
C16 N1 C12 121.80(15) . . ?
C17 N1 C12 108.52(12) . . ?
C17 N1 C16 129.64(14) . . ?
O1 C1 C2 118.78(13) . . ?
O1 C1 C6 118.19(13) . . ?
C6 C1 C2 123.02(13) . . ?
C1 C2 C7 122.04(12) . . ?
C3 C2 C1 116.79(12) . . ?
C3 C2 C7 121.13(13) . . ?
C2 C3 H3 118.7 . . ?
C4 C3 C2 122.58(13) . . ?
C4 C3 H3 118.7 . . ?
C3 C4 C11 121.04(12) . . ?
C5 C4 C3 118.01(12) . . ?
C5 C4 C11 120.95(12) . . ?
C4 C5 H5 118.6 . . ?
C6 C5 C4 122.73(13) . . ?
C6 C5 H5 118.6 . . ?
C1 C6 C23 121.84(12) . . ?
C5 C6 C1 116.86(13) . . ?
C5 C6 C23 121.27(13) . . ?
C2 C7 C9 108.80(14) . . ?
C8 C7 C2 112.04(14) . . ?
C8 C7 C9 110.36(16) . . ?
C10 C7 C2 111.47(13) . . ?
C10 C7 C8 106.34(16) . . ?
C10 C7 C9 107.73(15) . . ?
C7 C8 H8A 109.5 . . ?
C7 C8 H8B 109.5 . . ?
C7 C8 H8C 109.5 . . ?
H8A C8 H8B 109.5 . . ?
H8A C8 H8C 109.5 . . ?
H8B C8 H8C 109.5 . . ?
C7 C9 H9A 109.5 . . ?
C7 C9 H9B 109.5 . . ?
C7 C9 H9C 109.5 . . ?
H9A C9 H9B 109.5 . . ?
H9A C9 H9C 109.5 . . ?
H9B C9 H9C 109.5 . . ?
C7 C10 H10A 109.5 . . ?
C7 C10 H10B 109.5 . . ?
C7 C10 H10C 109.5 . . ?
H10A C10 H10B 109.5 . . ?
H10A C10 H10C 109.5 . . ?
H10B C10 H10C 109.5 . . ?
C12 C11 C4 126.39(13) . . ?
C18 C11 C4 126.84(13) . . ?
C18 C11 C12 106.77(12) . . ?
N1 C12 C11 108.01(13) . . ?
N1 C12 C13 117.48(13) . . ?
C13 C12 C11 134.47(13) . . ?
C12 C13 H13 120.0 . . ?
C14 C13 C12 120.05(15) . . ?
C14 C13 H13 120.0 . . ?
C13 C14 H14 119.6 . . ?
C13 C14 C15 120.81(17) . . ?
C15 C14 H14 119.6 . . ?
C14 C15 H15 119.7 . . ?
C16 C15 C14 120.70(17) . . ?
C16 C15 H15 119.7 . . ?
N1 C16 H16 120.4 . . ?
C15 C16 N1 119.14(17) . . ?
C15 C16 H16 120.4 . . ?
N1 C17 C18 108.05(12) . . ?
C19 C17 N1 129.17(14) . . ?
C19 C17 C18 122.75(15) . . ?
C11 C18 C20 134.23(13) . . ?
C17 C18 C11 108.63(13) . . ?
C17 C18 C20 117.11(13) . . ?
C17 C19 H19 120.7 . . ?
C22 C19 C17 118.67(17) . . ?
C22 C19 H19 120.7 . . ?
C18 C20 H20 120.0 . . ?
C21 C20 C18 119.99(15) . . ?
C21 C20 H20 120.0 . . ?
C20 C21 H21 119.6 . . ?
C20 C21 C22 120.87(17) . . ?
C22 C21 H21 119.6 . . ?
C19 C22 C21 120.59(17) . . ?
C19 C22 H22 119.7 . . ?
C21 C22 H22 119.7 . . ?
C24 C23 C6 111.81(14) . . ?
C25 C23 C6 108.76(14) . . ?
C25 C23 C24 110.62(16) . . ?
C26 C23 C6 111.31(12) . . ?
C26 C23 C24 106.45(16) . . ?
C26 C23 C25 107.81(15) . . ?
C23 C24 H24A 109.5 . . ?
C23 C24 H24B 109.5 . . ?
C23 C24 H24C 109.5 . . ?
H24A C24 H24B 109.5 . . ?
H24A C24 H24C 109.5 . . ?
H24B C24 H24C 109.5 . . ?
C23 C25 H25A 109.5 . . ?
C23 C25 H25B 109.5 . . ?
C23 C25 H25C 109.5 . . ?
H25A C25 H25B 109.5 . . ?
H25A C25 H25C 109.5 . . ?
H25B C25 H25C 109.5 . . ?
C23 C26 H26A 109.5 . . ?
C23 C26 H26B 109.5 . . ?
C23 C26 H26C 109.5 . . ?
H26A C26 H26B 109.5 . . ?
H26A C26 H26C 109.5 . . ?
H26B C26 H26C 109.5 . . ?

loop_
_geom_bond_atom_site_label_1
_geom_bond_atom_site_label_2
_geom_bond_distance
_geom_bond_site_symmetry_2
_geom_bond_publ_flag
O1 H1 0.8207 . ?
O1 C1 1.3799(17) . ?
N1 C12 1.4067(19) . ?
N1 C16 1.391(2) . ?
N1 C17 1.381(2) . ?
C1 C2 1.405(2) . ?
C1 C6 1.401(2) . ?
C2 C3 1.3930(19) . ?
C2 C7 1.5396(19) . ?
C3 H3 0.9300 . ?
C3 C4 1.3916(19) . ?
C4 C5 1.3907(19) . ?
C4 C11 1.4739(18) . ?
C5 H5 0.9300 . ?
C5 C6 1.3906(19) . ?
C6 C23 1.5424(19) . ?
C7 C8 1.537(2) . ?
C7 C9 1.540(3) . ?
C7 C10 1.533(2) . ?
C8 H8A 0.9600 . ?
C8 H8B 0.9600 . ?
C8 H8C 0.9600 . ?
C9 H9A 0.9600 . ?
C9 H9B 0.9600 . ?
C9 H9C 0.9600 . ?
C10 H10A 0.9600 . ?
C10 H10B 0.9600 . ?
C10 H10C 0.9600 . ?
C11 C12 1.4136(19) . ?
C11 C18 1.406(2) . ?
C12 C13 1.411(2) . ?
C13 H13 0.9300 . ?
C13 C14 1.364(2) . ?
C14 H14 0.9300 . ?
C14 C15 1.404(3) . ?
C15 H15 0.9300 . ?
C15 C16 1.350(3) . ?
C16 H16 0.9300 . ?
C17 C18 1.4047(19) . ?
C17 C19 1.380(2) . ?
C18 C20 1.416(2) . ?
C19 H19 0.9300 . ?
C19 C22 1.360(3) . ?
C20 H20 0.9300 . ?
C20 C21 1.363(2) . ?
C21 H21 0.9300 . ?
C21 C22 1.407(3) . ?
C22 H22 0.9300 . ?
C23 C24 1.538(2) . ?
C23 C25 1.536(2) . ?
C23 C26 1.532(2) . ?
C24 H24A 0.9600 . ?
C24 H24B 0.9600 . ?
C24 H24C 0.9600 . ?
C25 H25A 0.9600 . ?
C25 H25B 0.9600 . ?
C25 H25C 0.9600 . ?
C26 H26A 0.9600 . ?
C26 H26B 0.9600 . ?
C26 H26C 0.9600 . ?

loop_
_geom_torsion_atom_site_label_1
_geom_torsion_atom_site_label_2
_geom_torsion_atom_site_label_3
_geom_torsion_atom_site_label_4
_geom_torsion
_geom_torsion_site_symmetry_1
_geom_torsion_site_symmetry_2
_geom_torsion_site_symmetry_3
_geom_torsion_site_symmetry_4
_geom_torsion_publ_flag
O1 C1 C2 C3 -179.68(14) . . . . ?
O1 C1 C2 C7 2.5(2) . . . . ?
O1 C1 C6 C5 -179.53(14) . . . . ?
O1 C1 C6 C23 2.4(2) . . . . ?
N1 C12 C13 C14 -0.2(2) . . . . ?
N1 C17 C18 C11 0.80(17) . . . . ?
N1 C17 C18 C20 179.21(13) . . . . ?
N1 C17 C19 C22 -179.06(19) . . . . ?
C1 C2 C3 C4 -0.7(2) . . . . ?
C1 C2 C7 C8 -56.4(2) . . . . ?
C1 C2 C7 C9 65.93(19) . . . . ?
C1 C2 C7 C10 -175.40(16) . . . . ?
C1 C6 C23 C24 -56.1(2) . . . . ?
C1 C6 C23 C25 66.34(19) . . . . ?
C1 C6 C23 C26 -175.03(16) . . . . ?
C2 C1 C6 C5 0.7(2) . . . . ?
C2 C1 C6 C23 -177.43(14) . . . . ?
C2 C3 C4 C5 0.5(2) . . . . ?
C2 C3 C4 C11 -179.72(13) . . . . ?
C3 C2 C7 C8 125.94(17) . . . . ?
C3 C2 C7 C9 -111.76(16) . . . . ?
C3 C2 C7 C10 6.9(2) . . . . ?
C3 C4 C5 C6 0.4(2) . . . . ?
C3 C4 C11 C12 42.3(2) . . . . ?
C3 C4 C11 C18 -137.49(15) . . . . ?
C4 C5 C6 C1 -0.9(2) . . . . ?
C4 C5 C6 C23 177.19(13) . . . . ?
C4 C11 C12 N1 179.68(13) . . . . ?
C4 C11 C12 C13 1.8(3) . . . . ?
C4 C11 C18 C17 179.65(13) . . . . ?
C4 C11 C18 C20 1.6(3) . . . . ?
C5 C4 C11 C12 -137.87(15) . . . . ?
C5 C4 C11 C18 42.3(2) . . . . ?
C5 C6 C23 C24 125.86(17) . . . . ?
C5 C6 C23 C25 -111.69(16) . . . . ?
C5 C6 C23 C26 6.9(2) . . . . ?
C6 C1 C2 C3 0.1(2) . . . . ?
C6 C1 C2 C7 -177.69(14) . . . . ?
C7 C2 C3 C4 177.12(13) . . . . ?
C11 C4 C5 C6 -179.42(13) . . . . ?
C11 C12 C13 C14 177.58(16) . . . . ?
C11 C18 C20 C21 177.91(17) . . . . ?
C12 N1 C16 C15 -1.6(3) . . . . ?
C12 N1 C17 C18 -1.08(17) . . . . ?
C12 N1 C17 C19 176.98(18) . . . . ?
C12 C11 C18 C17 -0.20(16) . . . . ?
C12 C11 C18 C20 -178.22(16) . . . . ?
C12 C13 C14 C15 -0.4(3) . . . . ?
C13 C14 C15 C16 0.1(3) . . . . ?
C14 C15 C16 N1 0.9(3) . . . . ?
C16 N1 C12 C11 -177.11(16) . . . . ?
C16 N1 C12 C13 1.2(2) . . . . ?
C16 N1 C17 C18 176.80(18) . . . . ?
C16 N1 C17 C19 -5.1(3) . . . . ?
C17 N1 C12 C11 0.97(17) . . . . ?
C17 N1 C12 C13 179.30(13) . . . . ?
C17 N1 C16 C15 -179.23(19) . . . . ?
C17 C18 C20 C21 0.0(2) . . . . ?
C17 C19 C22 C21 0.5(3) . . . . ?
C18 C11 C12 N1 -0.46(16) . . . . ?
C18 C11 C12 C13 -178.39(16) . . . . ?
C18 C17 C19 C22 -1.3(3) . . . . ?
C18 C20 C21 C22 -0.7(3) . . . . ?
C19 C17 C18 C11 -177.42(17) . . . . ?
C19 C17 C18 C20 1.0(2) . . . . ?
C20 C21 C22 C19 0.5(3) . . . . ?
